data_4318470
loop_
_publ_author_name
'Christian R. Goldsmith'
'Robert T. Jonas'
'Adam P. Cole'
'T. Daniel P. Stack'

_publ_section_title
;
 A Spectrochemical Walk: Single-Site Perturbation within a Series of
 Six-Coordinate Ferrous Complexes
;
_journal_name_full 'Inorganic Chemistry'
_journal_page_first 4642
_journal_page_last 4652
_journal_paper_doi 10.1021/ic025616z
_journal_volume 41
_journal_year 2002
_chemical_formula_moiety 'C32 H29 F3 Fe N6 O6 S '
_chemical_formula_sum 'C32 H29 F3 Fe N6 O6 S'
_chemical_formula_weight 738.52
_space_group_IT_number 2
_symmetry_cell_setting triclinic
_symmetry_Int_Tables_number 2
_symmetry_space_group_name_Hall '-P 1'
_symmetry_space_group_name_H-M 'P -1'
_cell_angle_alpha 76.54(0)
_cell_angle_beta 88.72(0)
_cell_angle_gamma 67.51(0)
_cell_formula_units_Z 2
_cell_length_a 10.531(0)
_cell_length_b 12.606(1)
_cell_length_c 12.953(1)
_cell_measurement_reflns_used 25
_cell_measurement_temperature 203.1
_cell_measurement_theta_max 18.0
_cell_measurement_theta_min 9.8
_cell_volume 1540.88(17)
_computing_cell_refinement Unknown
_computing_data_collection Unknown
_computing_data_reduction CrystalStructure
_computing_publication_material 'CrystalStructure Ver. 2.00'
_computing_structure_refinement CRYSTALS
_computing_structure_solution DirectMethod
_diffrn_measured_fraction_theta_full 1.0000
_diffrn_measured_fraction_theta_max 1.0000
_diffrn_radiation_type 'Mo K\a'
_diffrn_radiation_wavelength 0.7109
_diffrn_reflns_av_R_equivalents 0.014
_diffrn_reflns_limit_h_max -100
_diffrn_reflns_limit_h_min 100
_diffrn_reflns_limit_k_max -100
_diffrn_reflns_limit_k_min 100
_diffrn_reflns_limit_l_max -100
_diffrn_reflns_limit_l_min 100
_diffrn_reflns_number 20640
_diffrn_reflns_theta_full 24.98
_diffrn_reflns_theta_max 24.98
_exptl_absorpt_coefficient_mu 0.632
_exptl_absorpt_correction_T_max 0.910
_exptl_absorpt_correction_T_min 0.815
_exptl_absorpt_correction_type
;

\y scans (North,Phillips & Matthews, 1968)

;
_exptl_absorpt_process_details '(North, Phillips & Mathews, 1968)'
_exptl_crystal_colour red
_exptl_crystal_density_diffrn 1.592
_exptl_crystal_density_method 'not measured'
_exptl_crystal_description prismatic
_exptl_crystal_size_max 0.50
_exptl_crystal_size_mid 0.50
_exptl_crystal_size_min 0.15
_refine_diff_density_max 0.67
_refine_diff_density_min -0.63
_refine_ls_extinction_method none
_refine_ls_goodness_of_fit_ref 4.250
_refine_ls_hydrogen_treatment noref
_refine_ls_number_parameters 442
_refine_ls_number_reflns 4728
_refine_ls_R_factor_gt 0.0000
_refine_ls_shift/su_max 0.0600
_refine_ls_structure_factor_coef F
_refine_ls_weighting_details 'w = 1.0'
_refine_ls_weighting_scheme unit
_refine_ls_wR_factor_ref 0.0570
_reflns_number_gt 0
_reflns_number_total 0
_reflns_threshold_expression F^2^>2.0\s(F^2^)
_cod_data_source_file ic025616z_5.cif
_cod_data_source_block '_[(PY5)Fe(CN)](Tf).MeOH_RT'
_cod_original_cell_volume 1540.9(0)
_cod_original_sg_symbol_H-M 'P -1 '
_cod_original_formula_sum 'C32 H29 F3 Fe N6 O6 S '
_cod_database_code 4318470

loop_
_symmetry_equiv_pos_as_xyz
'   +x,   +y,   +z'
'   -x,   -y,   -z'

loop_
_atom_site_label
_atom_site_type_symbol
_atom_site_fract_x
_atom_site_fract_y
_atom_site_fract_z
_atom_site_U_iso_or_equiv
_atom_site_adp_type
_atom_site_occupancy
_atom_site_symmetry_multiplicity
_atom_site_calc_flag
_atom_site_refinement_flags
_atom_site_disorder_assembly
_atom_site_disorder_group
FE1 Fe 0.1385(0) -0.2639(0) -0.1991(0) 0.019(0) Uani 1.00 1 d . . .
S1 S 0.5495(1) 0.1282(1) -0.2573(1) 0.035(0) Uani 1.00 1 d . . .
F1 F 0.335(0) 0.279(0) -0.384(0) 0.076(1) Uani 1.00 1 d . . .
F2 F 0.316(0) 0.283(0) -0.221(0) 0.09(0) Uani 1.00 1 d . . .
F3 F 0.297(0) 0.140(0) -0.274(0) 0.070(1) Uani 1.00 1 d . . .
O1 O 0.296(0) -0.363(0) 0.142(0) 0.028(1) Uani 1.00 1 d . . .
O2 O 0.419(0) -0.114(0) -0.387(0) 0.028(1) Uani 1.00 1 d . . .
O3 O 0.602(0) 0.220(0) -0.268(0) 0.053(1) Uani 1.00 1 d . . .
O4 O 0.586(0) 0.062(0) -0.337(0) 0.050(1) Uani 1.00 1 d . . .
O5 O 0.559(0) 0.060(0) -0.150(0) 0.058(1) Uani 1.00 1 d . . .
O6 O 0.191(0) 0.455(0) 0.365(0) 0.07(0) Uani 1.00 1 d . . .
N1 N 0.304(0) -0.251(0) -0.143(0) 0.019(1) Uani 1.00 1 d . . .
N2 N 0.183(0) -0.421(0) -0.096(0) 0.021(1) Uani 1.00 1 d . . .
N3 N 0.036(0) -0.201(0) -0.074(0) 0.021(1) Uani 1.00 1 d . . .
N4 N 0.089(0) -0.100(0) -0.299(0) 0.021(1) Uani 1.00 1 d . . .
N5 N 0.249(0) -0.323(0) -0.317(0) 0.020(1) Uani 1.00 1 d . . .
N6 N -0.107(0) -0.286(0) -0.304(0) 0.034(1) Uani 1.00 1 d . . .
C1 C 0.333(0) -0.275(0) -0.037(0) 0.021(1) Uani 1.00 1 d . . .
C2 C 0.418(0) -0.233(0) 0.006(0) 0.027(1) Uani 1.00 1 d . . .
C3 C 0.478(0) -0.167(0) -0.061(0) 0.028(1) Uani 1.00 1 d . . .
C4 C 0.456(0) -0.148(0) -0.169(0) 0.025(1) Uani 1.00 1 d . . .
C5 C 0.371(0) -0.192(0) -0.208(0) 0.021(1) Uani 1.00 1 d . . .
C6 C 0.248(0) -0.332(0) 0.034(0) 0.023(1) Uani 1.00 1 d . . .
C7 C 0.433(0) -0.450(0) 0.173(0) 0.039(1) Uani 1.00 1 d . . .
C8 C 0.228(0) -0.436(0) 0.005(0) 0.022(1) Uani 1.00 1 d . . .
C9 C 0.236(0) -0.534(0) 0.085(0) 0.028(1) Uani 1.00 1 d . . .
C10 C 0.205(0) -0.623(0) 0.060(0) 0.030(1) Uani 1.00 1 d . . .
C11 C 0.162(0) -0.610(0) -0.043(0) 0.030(1) Uani 1.00 1 d . . .
C12 C 0.150(0) -0.508(0) -0.118(0) 0.027(1) Uani 1.00 1 d . . .
C13 C 0.104(0) -0.234(0) 0.023(0) 0.022(1) Uani 1.00 1 d . . .
C14 C 0.050(0) -0.184(0) 0.106(0) 0.031(1) Uani 1.00 1 d . . .
C15 C -0.084(0) -0.101(0) 0.093(0) 0.036(1) Uani 1.00 1 d . . .
C16 C -0.160(0) -0.073(0) -0.002(0) 0.034(1) Uani 1.00 1 d . . .
C17 C -0.097(0) -0.125(0) -0.082(0) 0.027(1) Uani 1.00 1 d . . .
C18 C 0.334(0) -0.164(0) -0.327(0) 0.022(1) Uani 1.00 1 d . . .
C19 C 0.566(0) -0.184(0) -0.379(0) 0.037(1) Uani 1.00 1 d . . .
C20 C 0.188(0) -0.069(0) -0.349(0) 0.021(1) Uani 1.00 1 d . . .
C21 C 0.161(0) 0.041(0) -0.419(0) 0.028(1) Uani 1.00 1 d . . .
C22 C 0.027(0) 0.123(0) -0.437(0) 0.036(1) Uani 1.00 1 d . . .
C23 C -0.076(0) 0.092(0) -0.388(0) 0.035(1) Uani 1.00 1 d . . .
C24 C -0.042(0) -0.020(0) -0.323(0) 0.027(1) Uani 1.00 1 d . . .
C25 C 0.327(0) -0.267(0) -0.368(0) 0.021(1) Uani 1.00 1 d . . .
C26 C 0.384(0) -0.289(0) -0.462(0) 0.025(1) Uani 1.00 1 d . . .
C27 C 0.368(0) -0.374(0) -0.504(0) 0.028(1) Uani 1.00 1 d . . .
C28 C 0.294(0) -0.436(0) -0.450(0) 0.029(1) Uani 1.00 1 d . . .
C29 C 0.236(0) -0.408(0) -0.359(0) 0.027(1) Uani 1.00 1 d . . .
C30 C -0.019(0) -0.274(0) -0.261(0) 0.024(1) Uani 1.00 1 d . . .
C31 C 0.366(0) 0.211(0) -0.286(0) 0.04(0) Uani 1.00 1 d . . .
C32 C 0.070(1) 0.559(0) 0.342(0) 0.07(0) Uani 1.00 1 d . . .
H26 H 0 0 0 0 Uiso 1.00 1 c . . .
H27 H 0 0 0 0 Uiso 1.00 1 c . . .
H28 H 0 0 0 0 Uiso 1.00 1 c . . .
H29 H 0 0 0 0 Uiso 1.00 1 c . . .
H30 H 0 0 0 0 Uiso 1.00 1 c . . .
H31 H 0 0 0 0 Uiso 1.00 1 c . . .
H32 H 0 0 0 0 Uiso 1.00 1 c . . .
H33 H 0 0 0 0 Uiso 1.00 1 c . . .
H34 H 0 0 0 0 Uiso 1.00 1 c . . .
H35 H 0 0 0 0 Uiso 1.00 1 c . . .
H36 H 0 0 0 0 Uiso 1.00 1 c . . .
H37 H 0 0 0 0 Uiso 1.00 1 c . . .
H38 H 0 0 0 0 Uiso 1.00 1 c . . .
H39 H 0 0 0 0 Uiso 1.00 1 c . . .
H40 H 0 0 0 0 Uiso 1.00 1 c . . .
H41 H 0 0 0 0 Uiso 1.00 1 c . . .
H42 H 0 0 0 0 Uiso 1.00 1 c . . .
H43 H 0 0 0 0 Uiso 1.00 1 c . . .
H44 H 0 0 0 0 Uiso 1.00 1 c . . .
H45 H 0 0 0 0 Uiso 1.00 1 c . . .
H46 H 0 0 0 0 Uiso 1.00 1 c . . .
H47 H 0 0 0 0 Uiso 1.00 1 c . . .
H48 H 0 0 0 0 Uiso 1.00 1 c . . .
H49 H 0 0 0 0 Uiso 1.00 1 c . . .
H50 H 0 0 0 0 Uiso 1.00 1 c . . .
H51 H 0 0 0 0 Uiso 1.00 1 c . . .
H52 H 0 0 0 0 Uiso 1.00 1 c . . .
H53 H 0 0 0 0 Uiso 1.00 1 c . . .
H54 H 0 0 0 0 Uiso 1.00 1 c . . .

loop_
_atom_site_aniso_label
_atom_site_aniso_U_11
_atom_site_aniso_U_22
_atom_site_aniso_U_33
_atom_site_aniso_U_12
_atom_site_aniso_U_13
_atom_site_aniso_U_23
FE1 0.018(0) 0.015(0) 0.021(0) -0.006(0) 0.004(0) -0.004(0)
S1 0.046(1) 0.033(1) 0.031(1) -0.023(0) 0.006(0) -0.007(0)
F1 0.07(0) 0.06(0) 0.06(0) 0.00(0) -0.00(0) 0.01(0)
F2 0.09(0) 0.09(0) 0.11(0) -0.02(0) 0.05(0) -0.07(0)
F3 0.05(0) 0.07(0) 0.10(0) -0.03(0) 0.01(0) -0.02(0)
O1 0.03(0) 0.03(0) 0.02(0) -0.010(1) -0.001(1) -0.001(1)
O2 0.02(0) 0.03(0) 0.03(0) -0.014(1) 0.009(1) -0.002(1)
O3 0.08(0) 0.06(0) 0.05(0) -0.05(0) 0.02(0) -0.02(0)
O4 0.06(0) 0.04(0) 0.05(0) -0.02(0) 0.02(0) -0.03(0)
O5 0.08(0) 0.06(0) 0.04(0) -0.05(0) -0.01(0) 0.01(0)
O6 0.07(0) 0.04(0) 0.09(0) -0.02(0) -0.02(0) -0.02(0)
N1 0.02(0) 0.01(0) 0.02(0) -0.004(1) 0.002(1) -0.004(1)
N2 0.02(0) 0.02(0) 0.03(0) -0.01(0) 0.01(0) -0.01(0)
N3 0.02(0) 0.02(0) 0.03(0) -0.01(0) 0.01(0) -0.00(0)
N4 0.02(0) 0.02(0) 0.02(0) -0.00(0) 0.003(1) -0.00(0)
N5 0.02(0) 0.02(0) 0.02(0) -0.01(0) 0.002(1) -0.003(1)
N6 0.03(0) 0.04(0) 0.04(0) -0.01(0) 0.00(0) -0.01(0)
C1 0.02(0) 0.02(0) 0.02(0) -0.00(0) 0.00(0) -0.00(0)
C2 0.03(0) 0.02(0) 0.03(0) -0.01(0) -0.00(0) -0.00(0)
C3 0.02(0) 0.03(0) 0.04(0) -0.01(0) 0.00(0) -0.01(0)
C4 0.02(0) 0.02(0) 0.03(0) -0.01(0) 0.01(0) -0.01(0)
C5 0.02(0) 0.01(0) 0.03(0) -0.00(0) 0.01(0) -0.00(0)
C6 0.03(0) 0.02(0) 0.02(0) -0.01(0) 0.00(0) -0.00(0)
C7 0.04(0) 0.03(0) 0.04(0) -0.01(0) -0.01(0) 0.00(0)
C8 0.02(0) 0.02(0) 0.03(0) -0.01(0) 0.01(0) -0.00(0)
C9 0.03(0) 0.02(0) 0.03(0) -0.01(0) 0.01(0) -0.00(0)
C10 0.03(0) 0.02(0) 0.03(0) -0.01(0) 0.01(0) -0.00(0)
C11 0.03(0) 0.02(0) 0.04(0) -0.01(0) 0.01(0) -0.01(0)
C12 0.03(0) 0.02(0) 0.03(0) -0.01(0) 0.01(0) -0.01(0)
C13 0.03(0) 0.02(0) 0.03(0) -0.01(0) 0.01(0) -0.00(0)
C14 0.04(0) 0.03(0) 0.03(0) -0.01(0) 0.01(0) -0.01(0)
C15 0.04(0) 0.03(0) 0.04(0) -0.01(0) 0.02(0) -0.01(0)
C16 0.03(0) 0.02(0) 0.04(0) -0.01(0) 0.01(0) -0.01(0)
C17 0.03(0) 0.02(0) 0.03(0) -0.01(0) 0.01(0) -0.00(0)
C18 0.02(0) 0.02(0) 0.02(0) -0.01(0) 0.01(0) -0.00(0)
C19 0.02(0) 0.05(0) 0.04(0) -0.02(0) 0.01(0) -0.02(0)
C20 0.02(0) 0.02(0) 0.02(0) -0.01(0) 0.00(0) -0.00(0)
C21 0.03(0) 0.02(0) 0.03(0) -0.01(0) 0.00(0) 0.00(0)
C22 0.05(0) 0.02(0) 0.03(0) -0.01(0) -0.00(0) 0.00(0)
C23 0.03(0) 0.02(0) 0.04(0) 0.00(0) -0.00(0) -0.00(0)
C24 0.02(0) 0.02(0) 0.03(0) -0.00(0) 0.00(0) -0.00(0)
C25 0.02(0) 0.02(0) 0.02(0) -0.00(0) 0.00(0) -0.00(0)
C26 0.02(0) 0.02(0) 0.03(0) -0.01(0) 0.01(0) -0.00(0)
C27 0.03(0) 0.03(0) 0.02(0) -0.00(0) 0.01(0) -0.01(0)
C28 0.04(0) 0.02(0) 0.03(0) -0.01(0) 0.00(0) -0.01(0)
C29 0.03(0) 0.02(0) 0.03(0) -0.01(0) 0.01(0) -0.01(0)
C30 0.02(0) 0.02(0) 0.03(0) -0.01(0) 0.01(0) -0.00(0)
C31 0.05(0) 0.04(0) 0.04(0) -0.02(0) 0.01(0) -0.02(0)
C32 0.08(0) 0.05(0) 0.08(0) -0.01(0) -0.02(0) -0.02(0)

loop_
_atom_type_symbol
_atom_type_description
_atom_type_scat_dispersion_real
_atom_type_scat_dispersion_imag
_atom_type_scat_source
Fe Fe 0.349 0.972
;

International Tables for Crystallography

(1992, Vol. C, Tables 4.2.6.8 and 6.1.1.4)

;
S S 0.148 0.159
;

International Tables for Crystallography

(1992, Vol. C, Tables 4.2.6.8 and 6.1.1.4)

;
F F 0.026 0.016
;

International Tables for Crystallography

(1992, Vol. C, Tables 4.2.6.8 and 6.1.1.4)

;
O O 0.017 0.010
;

International Tables for Crystallography

(1992, Vol. C, Tables 4.2.6.8 and 6.1.1.4)

;
N N 0.011 0.006
;

International Tables for Crystallography

(1992, Vol. C, Tables 4.2.6.8 and 6.1.1.4)

;
C C 0.006 0.003
;

International Tables for Crystallography

(1992, Vol. C, Tables 4.2.6.8 and 6.1.1.4)

;
H H 0.000 0.000
;

International Tables for Crystallography

(1992, Vol. C, Table 6.1.1.4)

;
